data_4038619
loop_
_publ_author_name
'Wang, Xiao-Tao'
'Han, Wei-Bo'
'Chen, Hui-Jun'
'Zha, Qinghong'
'Wu, Yikang'

_publ_section_title
;
 Regio- and Stereoselective Addition of HO/OOH to Allylic Alcohols
;
_journal_name_full 'The Journal of Organic Chemistry'
_journal_paper_doi 10.1021/acs.joc.0c01280
_journal_year 2020
_chemical_absolute_configuration rmad
_chemical_formula_moiety 'C16 H32 O5 Si'
_chemical_formula_sum 'C16 H32 O5 Si'
_chemical_formula_weight 332.50
_space_group_crystal_system monoclinic
_space_group_IT_number 4
_space_group_name_Hall 'P 2yb'
_space_group_name_H-M_alt 'P 1 21 1'
_atom_sites_solution_hydrogens mixed
_atom_sites_solution_primary dual
_audit_creation_date 2020-01-09
_audit_creation_method
;
Olex2 1.2
(compiled 2018.05.29 svn.r3508 for OlexSys, GUI svn.r5506)
;
_cell_angle_alpha 90
_cell_angle_beta 98.685(3)
_cell_angle_gamma 90
_cell_formula_units_Z 2
_cell_length_a 6.3257(3)
_cell_length_b 7.1917(3)
_cell_length_c 20.2080(10)
_cell_measurement_reflns_used 8403
_cell_measurement_temperature 200(2)
_cell_measurement_theta_max 55.04
_cell_measurement_theta_min 3.85
_cell_volume 908.77(7)
_computing_cell_refinement 'SAINT v8.37A (Bruker, 2015)'
_computing_data_reduction 'SAINT v8.37A (Bruker, 2015)'
_computing_molecular_graphics 'Olex2 (Dolomanov et al., 2009)'
_computing_publication_material 'Olex2 (Dolomanov et al., 2009)'
_computing_structure_refinement 'ShelXL (Sheldrick, 2015)'
_computing_structure_solution 'ShelXT (Sheldrick, 2015)'
_diffrn_ambient_temperature 200
_diffrn_measured_fraction_theta_full 0.998
_diffrn_measured_fraction_theta_max 0.997
_diffrn_measurement_device_type 'Bruker D8 Venture'
_diffrn_measurement_method '\f and \w scans'
_diffrn_radiation_type GaK\a
_diffrn_radiation_wavelength 1.34139
_diffrn_reflns_av_R_equivalents 0.0520
_diffrn_reflns_av_unetI/netI 0.0480
_diffrn_reflns_Laue_measured_fraction_full 0.998
_diffrn_reflns_Laue_measured_fraction_max 0.997
_diffrn_reflns_limit_h_max 7
_diffrn_reflns_limit_h_min -7
_diffrn_reflns_limit_k_max 8
_diffrn_reflns_limit_k_min -8
_diffrn_reflns_limit_l_max 24
_diffrn_reflns_limit_l_min -24
_diffrn_reflns_number 11050
_diffrn_reflns_point_group_measured_fraction_full 0.993
_diffrn_reflns_point_group_measured_fraction_max 0.990
_diffrn_reflns_theta_full 53.594
_diffrn_reflns_theta_max 55.069
_diffrn_reflns_theta_min 3.850
_diffrn_standards_number 0
_exptl_absorpt_coefficient_mu 0.845
_exptl_absorpt_correction_T_max 0.7508
_exptl_absorpt_correction_T_min 0.5800
_exptl_absorpt_correction_type multi-scan
_exptl_absorpt_process_details
'SADABS-2016/2 (Bruker,2016/2) was used for absorption correction. wR2(int) was 0.1674 before and 0.0791 after correction. The Ratio of minimum to maximum transmission is 0.7725. The \l/2 correction factor is Not present.'
_exptl_crystal_colour colourless
_exptl_crystal_density_diffrn 1.215
_exptl_crystal_description block
_exptl_crystal_F_000 364
_exptl_crystal_size_max 0.1
_exptl_crystal_size_mid 0.06
_exptl_crystal_size_min 0.05
_refine_diff_density_max 0.170
_refine_diff_density_min -0.244
_refine_diff_density_rms 0.042
_refine_ls_abs_structure_details
;
 Flack x determined using 1334 quotients [(I+)-(I-)]/[(I+)+(I-)]
 (Parsons, Flack and Wagner, Acta Cryst. B69 (2013) 249-259).
;
_refine_ls_abs_structure_Flack 0.03(2)
_refine_ls_extinction_method none
_refine_ls_goodness_of_fit_ref 1.062
_refine_ls_hydrogen_treatment mixed
_refine_ls_matrix_type full
_refine_ls_number_parameters 211
_refine_ls_number_reflns 3454
_refine_ls_number_restraints 2
_refine_ls_restrained_S_all 1.062
_refine_ls_R_factor_all 0.0405
_refine_ls_R_factor_gt 0.0357
_refine_ls_shift/su_max 0.000
_refine_ls_shift/su_mean 0.000
_refine_ls_structure_factor_coef Fsqd
_refine_ls_weighting_details 'w=1/[\s^2^(Fo^2^)+(0.0196P)^2^+0.2477P] where P=(Fo^2^+2Fc^2^)/3'
_refine_ls_weighting_scheme calc
_refine_ls_wR_factor_gt 0.0782
_refine_ls_wR_factor_ref 0.0814
_reflns_Friedel_coverage 0.831
_reflns_Friedel_fraction_full 0.987
_reflns_Friedel_fraction_max 0.982
_reflns_number_gt 3211
_reflns_number_total 3454
_reflns_threshold_expression 'I > 2\s(I)'
_cod_data_source_file jo0c01280_si_002.cif
_cod_data_source_block mj20032_0m
_cod_database_code 4038619
_shelx_shelxl_version_number 2016/6
_shelx_space_group_comment
;
The symmetry employed for this shelxl refinement is uniquely defined
by the following loop, which should always be used as a source of
symmetry information in preference to the above space-group names.
They are only intended as comments.
;
_shelx_estimated_absorpt_t_max 0.959
_shelx_estimated_absorpt_t_min 0.920
_olex2_refinement_description
;
1. Fixed Uiso
 At 1.2 times of:
  All C(H) groups, All C(H,H) groups
 At 1.5 times of:
  All C(H,H,H) groups, All O(H) groups
2. Restrained distances
 O4-H4
 0.85 with sigma of 0.02
3.a Ternary CH refined with riding coordinates:
 C3(H3), C4(H4A), C8(H8)
3.b Secondary CH2 refined with riding coordinates:
 C1(H1A,H1B), C2(H2A,H2B), C6(H6A,H6B), C7(H7A,H7B)
3.c Idealised Me refined as rotating group:
 C10(H10A,H10B,H10C), C11(H11A,H11B,H11C), C12(H12A,H12B,H12C), C14(H14A,H14B,
 H14C), C15(H15A,H15B,H15C), C16(H16A,H16B,H16C)
3.d Idealised tetrahedral OH refined as rotating group:
 O1(H1), O2(H2)
;
_olex2_submission_special_instructions 'No special instructions were received'

loop_
_space_group_symop_operation_xyz
'x, y, z'
'-x, y+1/2, -z'

loop_
_atom_site_label
_atom_site_type_symbol
_atom_site_fract_x
_atom_site_fract_y
_atom_site_fract_z
_atom_site_U_iso_or_equiv
_atom_site_adp_type
_atom_site_occupancy
_atom_site_site_symmetry_order
_atom_site_calc_flag
_atom_site_refinement_flags_posn
_atom_site_refinement_flags_adp
_atom_site_refinement_flags_occupancy
_atom_site_disorder_assembly
_atom_site_disorder_group
Si1 Si 0.39652(11) 0.20198(12) 0.65988(4) 0.02930(19) Uani 1 1 d . . . . .
O1 O 1.0198(3) 0.9484(3) 0.92981(10) 0.0354(5) Uani 1 1 d . . . . .
H1 H 1.132698 0.897706 0.930575 0.053 Uiso 1 1 calc GR . . . .
O2 O 1.0136(3) 0.5561(3) 0.94482(9) 0.0303(5) Uani 1 1 d . . . . .
H2 H 1.013035 0.501918 0.981613 0.046 Uiso 1 1 calc GR . . . .
O3 O 0.4579(3) 0.6566(3) 0.86915(8) 0.0296(5) Uani 1 1 d . . . . .
O4 O 0.3913(3) 0.7060(4) 0.93339(10) 0.0404(5) Uani 1 1 d D . . . .
H4 H 0.275(5) 0.637(6) 0.932(2) 0.091(16) Uiso 1 1 d D . . . .
O5 O 0.5577(3) 0.2940(3) 0.72268(9) 0.0336(5) Uani 1 1 d . . . . .
C1 C 0.7318(4) 0.6959(5) 0.77701(12) 0.0283(6) Uani 1 1 d . . . . .
H1A H 0.592892 0.762000 0.769758 0.034 Uiso 1 1 calc R . . . .
H1B H 0.776365 0.674167 0.732749 0.034 Uiso 1 1 calc R . . . .
C2 C 0.8990(4) 0.8168(4) 0.81980(13) 0.0307(6) Uani 1 1 d . . . . .
H2A H 1.041951 0.760063 0.820530 0.037 Uiso 1 1 calc R . . . .
H2B H 0.901409 0.941167 0.798963 0.037 Uiso 1 1 calc R . . . .
C3 C 0.8551(4) 0.8390(4) 0.89141(13) 0.0279(6) Uani 1 1 d . . . . .
H3 H 0.719897 0.912374 0.888852 0.033 Uiso 1 1 calc R . . . .
C4 C 0.8177(4) 0.6567(4) 0.92731(13) 0.0259(6) Uani 1 1 d . . . . .
H4A H 0.759826 0.687414 0.969399 0.031 Uiso 1 1 calc R . . . .
C5 C 0.6504(4) 0.5423(4) 0.88233(13) 0.0238(6) Uani 1 1 d . . . . .
C6 C 0.5874(4) 0.3501(4) 0.90426(14) 0.0314(7) Uani 1 1 d . . . . .
H6A H 0.485581 0.359582 0.936808 0.038 Uiso 1 1 calc R . . . .
H6B H 0.714816 0.279607 0.924985 0.038 Uiso 1 1 calc R . . . .
C7 C 0.4808(4) 0.2548(4) 0.83851(14) 0.0317(7) Uani 1 1 d . . . . .
H7A H 0.548927 0.133202 0.832663 0.038 Uiso 1 1 calc R . . . .
H7B H 0.326439 0.234506 0.839429 0.038 Uiso 1 1 calc R . . . .
C8 C 0.5135(4) 0.3884(4) 0.78121(13) 0.0272(6) Uani 1 1 d . . . . .
H8 H 0.384030 0.468608 0.769645 0.033 Uiso 1 1 calc R . . . .
C9 C 0.7053(4) 0.5090(4) 0.81111(13) 0.0236(6) Uani 1 1 d . . . . .
C10 C 0.9098(4) 0.3933(4) 0.81220(14) 0.0302(6) Uani 1 1 d . . . . .
H10A H 1.034239 0.468447 0.830513 0.045 Uiso 1 1 calc GR . . . .
H10B H 0.923296 0.354571 0.766528 0.045 Uiso 1 1 calc GR . . . .
H10C H 0.902491 0.283026 0.840256 0.045 Uiso 1 1 calc GR . . . .
C11 C 0.5776(5) 0.0557(5) 0.61721(17) 0.0462(9) Uani 1 1 d . . . . .
H11A H 0.687894 0.134301 0.602304 0.069 Uiso 1 1 calc GR . . . .
H11B H 0.494744 -0.005668 0.578410 0.069 Uiso 1 1 calc GR . . . .
H11C H 0.645535 -0.038493 0.648449 0.069 Uiso 1 1 calc GR . . . .
C12 C 0.1920(5) 0.0524(5) 0.69037(17) 0.0424(8) Uani 1 1 d . . . . .
H12A H 0.262913 -0.038526 0.722397 0.064 Uiso 1 1 calc GR . . . .
H12B H 0.109490 -0.012893 0.652420 0.064 Uiso 1 1 calc GR . . . .
H12C H 0.095723 0.129846 0.712374 0.064 Uiso 1 1 calc GR . . . .
C13 C 0.2650(5) 0.3873(5) 0.60129(15) 0.0383(7) Uani 1 1 d . . . . .
C14 C 0.1483(6) 0.2959(6) 0.53759(17) 0.0532(10) Uani 1 1 d . . . . .
H14A H 0.251691 0.229365 0.514787 0.080 Uiso 1 1 calc GR . . . .
H14B H 0.076933 0.391893 0.507792 0.080 Uiso 1 1 calc GR . . . .
H14C H 0.041584 0.208160 0.549438 0.080 Uiso 1 1 calc GR . . . .
C15 C 0.4353(7) 0.5183(6) 0.5818(2) 0.0695(13) Uani 1 1 d . . . . .
H15A H 0.510225 0.579224 0.622013 0.104 Uiso 1 1 calc GR . . . .
H15B H 0.367075 0.612743 0.550694 0.104 Uiso 1 1 calc GR . . . .
H15C H 0.537993 0.447164 0.560168 0.104 Uiso 1 1 calc GR . . . .
C16 C 0.1017(7) 0.5000(6) 0.63353(19) 0.0600(11) Uani 1 1 d . . . . .
H16A H -0.006346 0.416003 0.646869 0.090 Uiso 1 1 calc GR . . . .
H16B H 0.032165 0.590975 0.601234 0.090 Uiso 1 1 calc GR . . . .
H16C H 0.174861 0.565122 0.673072 0.090 Uiso 1 1 calc GR . . . .

loop_
_atom_site_aniso_label
_atom_site_aniso_U_11
_atom_site_aniso_U_22
_atom_site_aniso_U_33
_atom_site_aniso_U_23
_atom_site_aniso_U_13
_atom_site_aniso_U_12
Si1 0.0285(3) 0.0314(4) 0.0281(4) -0.0047(4) 0.0048(3) -0.0025(4)
O1 0.0294(10) 0.0410(13) 0.0352(12) -0.0118(10) 0.0032(9) -0.0049(10)
O2 0.0208(9) 0.0432(13) 0.0266(11) 0.0058(9) 0.0021(7) 0.0079(9)
O3 0.0213(8) 0.0434(14) 0.0242(9) -0.0044(9) 0.0040(7) 0.0083(8)
O4 0.0258(10) 0.0634(15) 0.0342(10) -0.0164(12) 0.0116(8) 0.0035(12)
O5 0.0312(10) 0.0433(13) 0.0262(10) -0.0100(9) 0.0039(8) -0.0031(10)
C1 0.0323(13) 0.0309(15) 0.0217(12) 0.0024(14) 0.0038(10) 0.0009(14)
C2 0.0336(15) 0.0314(16) 0.0275(15) 0.0018(13) 0.0058(11) -0.0032(13)
C3 0.0245(13) 0.0304(17) 0.0279(14) -0.0021(12) 0.0012(11) 0.0018(12)
C4 0.0191(11) 0.0354(19) 0.0237(13) -0.0001(12) 0.0048(9) 0.0048(11)
C5 0.0173(11) 0.0316(16) 0.0226(13) 0.0020(12) 0.0034(10) 0.0042(11)
C6 0.0293(14) 0.0381(19) 0.0270(14) 0.0040(13) 0.0050(11) -0.0012(13)
C7 0.0268(14) 0.0338(19) 0.0344(16) 0.0029(12) 0.0044(11) -0.0015(12)
C8 0.0254(13) 0.0325(17) 0.0236(14) -0.0027(12) 0.0038(10) 0.0029(12)
C9 0.0215(12) 0.0290(16) 0.0209(13) -0.0009(11) 0.0047(10) 0.0024(11)
C10 0.0261(14) 0.0339(17) 0.0313(15) -0.0050(13) 0.0071(11) 0.0043(13)
C11 0.0451(17) 0.051(2) 0.0428(19) -0.0128(17) 0.0094(14) 0.0011(17)
C12 0.0396(17) 0.041(2) 0.048(2) 0.0005(16) 0.0094(14) -0.0041(16)
C13 0.0435(18) 0.0410(19) 0.0287(15) -0.0003(14) -0.0005(13) -0.0063(15)
C14 0.058(2) 0.062(3) 0.0353(18) -0.0018(18) -0.0079(15) -0.001(2)
C15 0.077(3) 0.067(3) 0.059(3) 0.024(2) -0.008(2) -0.026(2)
C16 0.076(3) 0.057(3) 0.044(2) -0.0004(19) -0.0027(18) 0.030(2)

loop_
_atom_type_symbol
_atom_type_description
_atom_type_scat_dispersion_real
_atom_type_scat_dispersion_imag
_atom_type_scat_source
C C 0.0148 0.0070 'International Tables Vol C Tables 4.2.6.8 and 6.1.1.4'
H H 0.0000 0.0000 'International Tables Vol C Tables 4.2.6.8 and 6.1.1.4'
O O 0.0412 0.0250 'International Tables Vol C Tables 4.2.6.8 and 6.1.1.4'
Si Si 0.2148 0.2488 'International Tables Vol C Tables 4.2.6.8 and 6.1.1.4'

loop_
_geom_angle_atom_site_label_1
_geom_angle_atom_site_label_2
_geom_angle_atom_site_label_3
_geom_angle
_geom_angle_site_symmetry_1
_geom_angle_site_symmetry_3
_geom_angle_publ_flag
O5 Si1 C11 103.43(13) . . ?
O5 Si1 C12 111.04(13) . . ?
O5 Si1 C13 111.29(13) . . ?
C11 Si1 C13 110.60(16) . . ?
C12 Si1 C11 109.56(17) . . ?
C12 Si1 C13 110.69(15) . . ?
C3 O1 H1 109.5 . . ?
C4 O2 H2 109.5 . . ?
C5 O3 O4 108.52(17) . . ?
O3 O4 H4 101(3) . . ?
C8 O5 Si1 130.97(17) . . ?
H1A C1 H1B 108.0 . . ?
C2 C1 H1A 109.5 . . ?
C2 C1 H1B 109.5 . . ?
C9 C1 H1A 109.5 . . ?
C9 C1 H1B 109.5 . . ?
C9 C1 C2 110.9(2) . . ?
C1 C2 H2A 109.0 . . ?
C1 C2 H2B 109.0 . . ?
H2A C2 H2B 107.8 . . ?
C3 C2 C1 112.8(2) . . ?
C3 C2 H2A 109.0 . . ?
C3 C2 H2B 109.0 . . ?
O1 C3 C2 110.5(2) . . ?
O1 C3 H3 106.5 . . ?
O1 C3 C4 111.4(2) . . ?
C2 C3 H3 106.5 . . ?
C2 C3 C4 115.0(2) . . ?
C4 C3 H3 106.5 . . ?
O2 C4 C3 111.0(2) . . ?
O2 C4 H4A 108.4 . . ?
O2 C4 C5 111.8(2) . . ?
C3 C4 H4A 108.4 . . ?
C5 C4 C3 108.8(2) . . ?
C5 C4 H4A 108.4 . . ?
O3 C5 C4 106.8(2) . . ?
O3 C5 C6 108.5(2) . . ?
O3 C5 C9 102.45(19) . . ?
C4 C5 C9 113.8(2) . . ?
C6 C5 C4 120.3(2) . . ?
C6 C5 C9 103.6(2) . . ?
C5 C6 H6A 110.9 . . ?
C5 C6 H6B 110.9 . . ?
C5 C6 C7 104.5(2) . . ?
H6A C6 H6B 108.9 . . ?
C7 C6 H6A 110.9 . . ?
C7 C6 H6B 110.9 . . ?
C6 C7 H7A 110.5 . . ?
C6 C7 H7B 110.5 . . ?
H7A C7 H7B 108.7 . . ?
C8 C7 C6 106.1(2) . . ?
C8 C7 H7A 110.5 . . ?
C8 C7 H7B 110.5 . . ?
O5 C8 C7 113.0(2) . . ?
O5 C8 H8 109.7 . . ?
O5 C8 C9 110.6(2) . . ?
C7 C8 H8 109.7 . . ?
C9 C8 C7 104.1(2) . . ?
C9 C8 H8 109.7 . . ?
C1 C9 C5 109.7(2) . . ?
C1 C9 C8 116.8(2) . . ?
C1 C9 C10 109.5(2) . . ?
C8 C9 C5 100.2(2) . . ?
C10 C9 C5 112.2(2) . . ?
C10 C9 C8 108.2(2) . . ?
C9 C10 H10A 109.5 . . ?
C9 C10 H10B 109.5 . . ?
C9 C10 H10C 109.5 . . ?
H10A C10 H10B 109.5 . . ?
H10A C10 H10C 109.5 . . ?
H10B C10 H10C 109.5 . . ?
Si1 C11 H11A 109.5 . . ?
Si1 C11 H11B 109.5 . . ?
Si1 C11 H11C 109.5 . . ?
H11A C11 H11B 109.5 . . ?
H11A C11 H11C 109.5 . . ?
H11B C11 H11C 109.5 . . ?
Si1 C12 H12A 109.5 . . ?
Si1 C12 H12B 109.5 . . ?
Si1 C12 H12C 109.5 . . ?
H12A C12 H12B 109.5 . . ?
H12A C12 H12C 109.5 . . ?
H12B C12 H12C 109.5 . . ?
C14 C13 Si1 109.6(3) . . ?
C14 C13 C16 108.3(3) . . ?
C15 C13 Si1 109.6(2) . . ?
C15 C13 C14 108.5(3) . . ?
C15 C13 C16 109.3(3) . . ?
C16 C13 Si1 111.6(2) . . ?
C13 C14 H14A 109.5 . . ?
C13 C14 H14B 109.5 . . ?
C13 C14 H14C 109.5 . . ?
H14A C14 H14B 109.5 . . ?
H14A C14 H14C 109.5 . . ?
H14B C14 H14C 109.5 . . ?
C13 C15 H15A 109.5 . . ?
C13 C15 H15B 109.5 . . ?
C13 C15 H15C 109.5 . . ?
H15A C15 H15B 109.5 . . ?
H15A C15 H15C 109.5 . . ?
H15B C15 H15C 109.5 . . ?
C13 C16 H16A 109.5 . . ?
C13 C16 H16B 109.5 . . ?
C13 C16 H16C 109.5 . . ?
H16A C16 H16B 109.5 . . ?
H16A C16 H16C 109.5 . . ?
H16B C16 H16C 109.5 . . ?

loop_
_geom_bond_atom_site_label_1
_geom_bond_atom_site_label_2
_geom_bond_distance
_geom_bond_site_symmetry_2
_geom_bond_publ_flag
Si1 O5 1.642(2) . ?
Si1 C11 1.860(3) . ?
Si1 C12 1.858(3) . ?
Si1 C13 1.890(3) . ?
O1 H1 0.8001 . ?
O1 C3 1.436(3) . ?
O2 H2 0.8400 . ?
O2 C4 1.433(3) . ?
O3 O4 1.467(2) . ?
O3 C5 1.460(3) . ?
O4 H4 0.89(2) . ?
O5 C8 1.428(3) . ?
C1 H1A 0.9900 . ?
C1 H1B 0.9900 . ?
C1 C2 1.532(4) . ?
C1 C9 1.532(4) . ?
C2 H2A 0.9900 . ?
C2 H2B 0.9900 . ?
C2 C3 1.522(4) . ?
C3 H3 1.0000 . ?
C3 C4 1.534(4) . ?
C4 H4A 1.0000 . ?
C4 C5 1.527(4) . ?
C5 C6 1.522(4) . ?
C5 C9 1.549(3) . ?
C6 H6A 0.9900 . ?
C6 H6B 0.9900 . ?
C6 C7 1.556(4) . ?
C7 H7A 0.9900 . ?
C7 H7B 0.9900 . ?
C7 C8 1.543(4) . ?
C8 H8 1.0000 . ?
C8 C9 1.539(4) . ?
C9 C10 1.535(4) . ?
C10 H10A 0.9800 . ?
C10 H10B 0.9800 . ?
C10 H10C 0.9800 . ?
C11 H11A 0.9800 . ?
C11 H11B 0.9800 . ?
C11 H11C 0.9800 . ?
C12 H12A 0.9800 . ?
C12 H12B 0.9800 . ?
C12 H12C 0.9800 . ?
C13 C14 1.532(4) . ?
C13 C15 1.527(5) . ?
C13 C16 1.534(5) . ?
C14 H14A 0.9800 . ?
C14 H14B 0.9800 . ?
C14 H14C 0.9800 . ?
C15 H15A 0.9800 . ?
C15 H15B 0.9800 . ?
C15 H15C 0.9800 . ?
C16 H16A 0.9800 . ?
C16 H16B 0.9800 . ?
C16 H16C 0.9800 . ?
